data_4345988
loop_
_publ_author_name
'Li, Yunguo'
'Lousada, Cl\'audio M'
'Soroka, Inna L'
'Korzhavyi, Pavel A'

_publ_section_title
;
 Bond network topology and antiferroelectric order in cuprice CuOH.
;
_journal_issue 18
_journal_name_full 'Inorganic chemistry'
_journal_page_first 8969
_journal_page_last 8977
_journal_paper_doi 10.1021/acs.inorgchem.5b01030
_journal_volume 54
_journal_year 2015
_chemical_formula_moiety 'Cu H O'
_chemical_formula_structural Cu8O8H8
_chemical_formula_sum 'Cu H O'
_chemical_formula_weight 80.5
_space_group_IT_number 1
_symmetry_cell_setting triclinic
_symmetry_Int_Tables_number 1
_symmetry_space_group_name_Hall 'P 1'
_symmetry_space_group_name_H-M 'P 1'
_audit_creation_date 2015-04-22
_audit_creation_method 'Materials Studio'
_cell_angle_alpha 88.8726
_cell_angle_beta 87.4304
_cell_angle_gamma 90.2408
_cell_formula_units_Z 8
_cell_length_a 5.6999
_cell_length_b 5.8758
_cell_length_c 8.0662
_cell_measurement_temperature 300
_cell_volume 269.822
_diffrn_ambient_temperature 300
_diffrn_measured_fraction_theta_full 0.99
_diffrn_measurement_device_type 'PANalytical X Pert PRO'
_diffrn_radiation_type 'Cu K\a'
_diffrn_radiation_wavelength 1.54
_diffrn_reflns_theta_full 50
_exptl_crystal_colour yellow
_exptl_crystal_description block
_cod_data_source_file CuOH_gs_dft_d2.cif
_cod_data_source_block Cuprice
_cod_depositor_comments
;
The following automatic conversions were performed:

'_exptl_crystal_density_meas' value 'not measured' was changed to '?'
- the value is perceived as not measured.

Automatic conversion script
Id: cif_fix_values 5642 2017-10-24 12:04:52Z antanas 

2020-10-03
Z value and formula fixed to values more according to usual
chemical conventions.                 miguel
;
_cod_original_formula_sum 'Cu4 H4 O4'
_cod_original_formula_weight 322.2
_cod_original_formula_moiety 'Cu4 H4 O4'
_cod_original_formula_units_Z 2
_cod_original_cell_volume 269.821560
_cod_database_code 4345988

loop_
_symmetry_equiv_pos_as_xyz
x,y,z

loop_
_atom_site_label
_atom_site_type_symbol
_atom_site_fract_x
_atom_site_fract_y
_atom_site_fract_z
_atom_site_U_iso_or_equiv
_atom_site_adp_type
_atom_site_occupancy
_atom_site_attached_hydrogens
Cu1 Cu 0.46047 0.25636 0.37534 0.01267 Uiso 1.00 0
Cu2 Cu 0.73994 -0.00768 0.13408 0.01267 Uiso 1.00 0
Cu3 Cu 0.74799 0.50686 0.11801 0.01267 Uiso 1.00 0
Cu4 Cu 0.96994 0.25000 0.37882 0.01267 Uiso 1.00 0
Cu5 Cu 0.23627 -0.00984 0.62895 0.01267 Uiso 1.00 0
Cu6 Cu 0.51257 0.24527 0.87074 0.01267 Uiso 1.00 0
Cu7 Cu 0.74433 0.51326 0.61743 0.01267 Uiso 1.00 0
Cu8 Cu 1.02189 0.24756 0.87471 0.01267 Uiso 1.00 0
O1 O 0.04204 -0.01619 0.01972 0.01267 Uiso 1.00 0
O2 O 0.44952 -0.02877 0.26150 0.01267 Uiso 1.00 0
O3 O 1.48018 -0.46992 0.98471 0.01267 Uiso 1.00 0
O4 O 1.03271 0.51260 0.23546 0.01267 Uiso 1.00 0
O5 O 1.95794 -0.02885 0.50578 0.01267 Uiso 1.00 0
O6 O 0.52405 -0.02936 0.74389 0.01267 Uiso 1.00 0
O7 O 1.45956 -0.46877 0.50132 0.01267 Uiso 1.00 0
O8 O 1.01563 0.52589 0.74707 0.01267 Uiso 1.00 0
H1 H 0.31840 -0.02850 0.18601 0.01267 Uiso 1.00 0
H2 H 0.46517 -0.33548 0.42554 0.01267 Uiso 1.00 0
H3 H 1.03365 0.64814 0.30428 0.01267 Uiso 1.00 0
H4 H 1.33731 0.52783 0.05776 0.01267 Uiso 1.00 0
H5 H 0.81891 -0.03043 0.58279 0.01267 Uiso 1.00 0
H6 H 0.51343 -0.16238 0.81989 0.01267 Uiso 1.00 0
H7 H 1.04999 0.84787 0.95113 0.01267 Uiso 1.00 0
H8 H 1.15665 0.53120 0.67208 0.01267 Uiso 1.00 0

loop_
_atom_site_aniso_label
Cu1
0
Cu2
0
Cu3
0
Cu4
0
Cu5
0
Cu6
0
Cu7
0
Cu8
0
O1
0
O2
0
O3
0
O4
0
O5
0
O6
0
O7
0
O8
0
H1
0
H2
0
H3
0
H4
0
H5
0
H6
0
H7
0
H8
0

loop_
_atom_type_symbol
_atom_type_oxidation_number
Cu1+ 1
O2- -2
H1+ 1

loop_
_geom_angle_atom_site_label_1
_geom_angle_atom_site_label_2
_geom_angle_atom_site_label_3
_geom_angle
_geom_angle_publ_flag
H1 O2 Cu1 110.0244(0) yes
H2 O7 Cu1 109.7986(0) yes
H2 O7 Cu7 109.7669(0) yes
H3 O4 Cu3 109.0210(0) yes
H3 O4 Cu4 108.3145(0) yes
H4 O3 Cu3 109.9155(0) yes
H4 O3 Cu6 110.2234(0) yes
H5 O5 Cu4 109.8999(0) yes
H5 O5 Cu5 109.5559(0) yes
H6 O6 Cu5 108.2062(0) yes
H6 O6 Cu6 109.4275(0) yes
H7 O1 Cu2 108.7503(0) yes
H7 O1 Cu8 108.3109(0) yes
H8 O8 Cu8 108.0170(0) yes
H8 O8 Cu7 108.8963(0) yes

loop_
_geom_bond_atom_site_label_1
_geom_bond_atom_site_label_2
_geom_bond_site_symmetry_1
_geom_bond_site_symmetry_2
_geom_bond_distance
_geom_bond_publ_flag
Cu1 O7 . . 1.92492(0) yes
Cu1 O2 . . 1.92840(0) yes
Cu2 O1 . . 1.91797(0) yes
Cu2 O2 . . 1.91119(0) yes
Cu3 O4 . . 1.91599(0) yes
Cu3 O3 . . 1.90999(0) yes
Cu4 O5 . . 1.91435(0) yes
Cu4 O4 . . 1.93237(0) yes
Cu5 O6 . . 1.92279(0) yes
Cu5 O5 . . 1.91327(0) yes
Cu6 O3 . . 1.93072(0) yes
Cu6 O6 . . 1.92744(0) yes
Cu7 O7 . . 1.91228(0) yes
Cu7 O8 . . 1.90719(0) yes
Cu8 O8 . . 1.91661(0) yes
Cu8 O1 . . 1.93009(0) yes
H1 O2 . . 0.98495(0) yes
H2 O7 . . 0.98348(0) yes
H3 O4 . . 0.97983(0) yes
H4 O3 . . 0.98342(0) yes
H5 O5 . . 0.98464(0) yes
H6 O6 . . 0.98376(0) yes
H7 O1 . . 0.98062(0) yes
H8 O8 . . 0.98407(0) yes
